data_4504373
loop_
_publ_author_name
'Kam, Kinson C.'
'Young, Karen L. M.'
'Cheetham, Anthony K.'

_publ_section_title
;
 Chemical and Structural Diversity in Chiral Magnesium Tartrates and their
 Racemic andMesoAnalogues
;
_journal_issue 8
_journal_name_full 'Crystal Growth &amp; Design'
_journal_page_first 1522
_journal_paper_doi 10.1021/cg070388a
_journal_volume 7
_journal_year 2007
_chemical_formula_sum 'C4 H10 Mg O9'
_chemical_formula_weight 226.43
_chemical_name_systematic
; 
 ? 
;
_space_group_IT_number 14
_symmetry_cell_setting monoclinic
_symmetry_space_group_name_Hall '-P 2yn'
_symmetry_space_group_name_H-M 'P 1 21/n 1'
_atom_sites_solution_hydrogens geom
_atom_sites_solution_primary direct
_atom_sites_solution_secondary difmap
_audit_creation_method SHELXL-97
_cell_angle_alpha 90.00
_cell_angle_beta 92.252(2)
_cell_angle_gamma 90.00
_cell_formula_units_Z 4
_cell_length_a 5.8204(8)
_cell_length_b 9.8167(13)
_cell_length_c 14.926(2)
_cell_measurement_temperature 273(2)
_cell_volume 852.2(2)
_computing_structure_refinement 'SHELXL-97 (Sheldrick, 1997)'
_computing_structure_solution 'SHELXS-97 (Sheldrick, 1990)'
_diffrn_ambient_temperature 273(2)
_diffrn_measured_fraction_theta_full 0.920
_diffrn_measured_fraction_theta_max 0.920
_diffrn_measurement_device_type 'CCD area detector'
_diffrn_measurement_method 'omega scan'
_diffrn_radiation_monochromator graphite
_diffrn_radiation_source 'fine-focus sealed tube'
_diffrn_radiation_type MoK\a
_diffrn_radiation_wavelength 0.71073
_diffrn_reflns_av_R_equivalents 0.0238
_diffrn_reflns_av_sigmaI/netI 0.0218
_diffrn_reflns_limit_h_max 7
_diffrn_reflns_limit_h_min -6
_diffrn_reflns_limit_k_max 12
_diffrn_reflns_limit_k_min -12
_diffrn_reflns_limit_l_max 18
_diffrn_reflns_limit_l_min -18
_diffrn_reflns_number 6077
_diffrn_reflns_theta_full 27.23
_diffrn_reflns_theta_max 27.23
_diffrn_reflns_theta_min 2.48
_exptl_absorpt_coefficient_mu 0.239
_exptl_absorpt_correction_type multi-scan
_exptl_absorpt_process_details SADABS
_exptl_crystal_colour colorless
_exptl_crystal_density_diffrn 1.765
_exptl_crystal_density_method 'not measured'
_exptl_crystal_description plate
_exptl_crystal_F_000 472
_exptl_crystal_size_max 0.5
_exptl_crystal_size_mid 0.2
_exptl_crystal_size_min 0.08
_refine_diff_density_max 0.357
_refine_diff_density_min -0.282
_refine_diff_density_rms 0.065
_refine_ls_extinction_method none
_refine_ls_goodness_of_fit_ref 1.073
_refine_ls_hydrogen_treatment mixed
_refine_ls_matrix_type full
_refine_ls_number_parameters 167
_refine_ls_number_reflns 1761
_refine_ls_number_restraints 0
_refine_ls_restrained_S_all 1.073
_refine_ls_R_factor_all 0.0464
_refine_ls_R_factor_gt 0.0414
_refine_ls_shift/su_max 0.000
_refine_ls_shift/su_mean 0.000
_refine_ls_structure_factor_coef Fsqd
_refine_ls_weighting_details 'calc w=1/[\s^2^(Fo^2^)+(0.0537P)^2^+0.8221P] where P=(Fo^2^+2Fc^2^)/3'
_refine_ls_weighting_scheme calc
_refine_ls_wR_factor_gt 0.1069
_refine_ls_wR_factor_ref 0.1106
_reflns_number_gt 1555
_reflns_number_total 1761
_reflns_threshold_expression >2sigma(I)
_cod_data_source_file cg070388asi20070423_072236.cif
_cod_data_source_block 6-MgM100
_cod_original_sg_symbol_H-M P2(1)/n
_cod_database_code 4504373

loop_
_symmetry_equiv_pos_as_xyz
'x, y, z'
'-x+1/2, y+1/2, -z+1/2'
'-x, -y, -z'
'x-1/2, -y-1/2, z-1/2'

loop_
_atom_site_label
_atom_site_type_symbol
_atom_site_fract_x
_atom_site_fract_y
_atom_site_fract_z
_atom_site_U_iso_or_equiv
_atom_site_adp_type
_atom_site_occupancy
_atom_site_symmetry_multiplicity
_atom_site_calc_flag
C1 C 0.2186(3) 0.6147(2) 0.64105(13) 0.0236(4) Uani 1 1 d
C2 C 0.3438(3) 0.7497(2) 0.66016(13) 0.0214(4) Uani 1 1 d
C4 C 0.2877(3) 0.86297(19) 0.59211(13) 0.0203(4) Uani 1 1 d
C5 C 0.0493(3) 0.9265(2) 0.60567(13) 0.0216(4) Uani 1 1 d
H2 H 0.506(4) 0.729(2) 0.6549(15) 0.021(5) Uiso 1 1 d
H4 H 0.294(3) 0.829(2) 0.5343(14) 0.011(5) Uiso 1 1 d
H31 H 0.334(5) 0.872(3) 0.7598(19) 0.038(7) Uiso 1 1 d
H41 H 0.587(5) 0.944(2) 0.6008(17) 0.026(6) Uiso 1 1 d
H71 H 0.247(6) 0.871(4) 0.937(3) 0.072(11) Uiso 1 1 d
H72 H 0.292(5) 0.756(3) 0.985(2) 0.044(8) Uiso 1 1 d
H81 H -0.282(6) 0.664(4) 0.833(2) 0.055(10) Uiso 1 1 d
H82 H -0.200(6) 0.791(4) 0.836(2) 0.056(10) Uiso 1 1 d
H91 H 0.236(7) 0.038(5) 0.065(4) 0.093(15) Uiso 1 1 d
H92 H 0.318(7) -0.001(4) 0.146(3) 0.070(12) Uiso 1 1 d
Mg Mg 0.15301(11) 0.65058(7) 0.83419(4) 0.0228(2) Uani 1 1 d
O1 O 0.1320(3) 0.55711(14) 0.70881(10) 0.0274(3) Uani 1 1 d
O2 O 0.2166(3) 0.56707(16) 0.56469(11) 0.0353(4) Uani 1 1 d
O3 O 0.2952(3) 0.79063(15) 0.74946(9) 0.0271(4) Uani 1 1 d
O4 O 0.4525(3) 0.97064(14) 0.60422(10) 0.0245(3) Uani 1 1 d
O5 O 0.0463(2) 1.04650(14) 0.63516(11) 0.0285(4) Uani 1 1 d
O6 O -0.1239(2) 0.85538(15) 0.58715(11) 0.0300(4) Uani 1 1 d
O7 O 0.2324(3) 0.78229(18) 0.93772(11) 0.0381(4) Uani 1 1 d
O8 O -0.1773(3) 0.7091(2) 0.82462(14) 0.0419(5) Uani 1 1 d
O9 O 0.2077(3) 0.0336(2) 0.12428(16) 0.0459(5) Uani 1 1 d

loop_
_atom_site_aniso_label
_atom_site_aniso_U_11
_atom_site_aniso_U_22
_atom_site_aniso_U_33
_atom_site_aniso_U_23
_atom_site_aniso_U_13
_atom_site_aniso_U_12
C1 0.0238(10) 0.0187(9) 0.0284(10) 0.0010(8) -0.0004(8) 0.0014(8)
C2 0.0212(10) 0.0185(9) 0.0245(9) -0.0011(7) 0.0018(7) 0.0005(7)
C4 0.0213(9) 0.0180(9) 0.0216(9) -0.0011(7) 0.0015(7) -0.0008(7)
C5 0.0203(9) 0.0251(10) 0.0193(9) 0.0021(7) -0.0006(7) -0.0006(8)
Mg 0.0232(4) 0.0185(4) 0.0267(4) 0.0011(3) 0.0009(3) 0.0005(2)
O1 0.0335(8) 0.0201(7) 0.0287(8) 0.0001(6) 0.0020(6) -0.0058(6)
O2 0.0521(10) 0.0263(8) 0.0275(8) -0.0049(6) 0.0022(7) -0.0053(7)
O3 0.0406(9) 0.0187(7) 0.0221(7) -0.0015(6) 0.0006(6) -0.0068(6)
O4 0.0184(8) 0.0209(7) 0.0345(8) -0.0021(6) 0.0050(6) -0.0025(6)
O5 0.0224(7) 0.0214(7) 0.0417(9) -0.0053(6) 0.0002(6) 0.0024(6)
O6 0.0223(7) 0.0291(8) 0.0385(9) -0.0076(6) -0.0019(6) -0.0026(6)
O7 0.0627(12) 0.0223(9) 0.0284(9) 0.0011(6) -0.0102(8) 0.0045(8)
O8 0.0257(9) 0.0293(10) 0.0710(13) 0.0014(9) 0.0052(8) 0.0024(7)
O9 0.0375(11) 0.0474(11) 0.0523(12) -0.0049(9) -0.0046(9) 0.0109(9)

loop_
_atom_type_symbol
_atom_type_description
_atom_type_scat_dispersion_real
_atom_type_scat_dispersion_imag
_atom_type_scat_source
C C 0.0033 0.0016 'International Tables Vol C Tables 4.2.6.8 and 6.1.1.4'
H H 0.0000 0.0000 'International Tables Vol C Tables 4.2.6.8 and 6.1.1.4'
O O 0.0106 0.0060 'International Tables Vol C Tables 4.2.6.8 and 6.1.1.4'
Mg Mg 0.0486 0.0363 'International Tables Vol C Tables 4.2.6.8 and 6.1.1.4'

loop_
_geom_angle_atom_site_label_1
_geom_angle_atom_site_label_2
_geom_angle_atom_site_label_3
_geom_angle
_geom_angle_site_symmetry_1
_geom_angle_site_symmetry_3
O2 C1 O1 125.0(2) . .
O2 C1 C2 119.18(18) . .
O1 C1 C2 115.72(17) . .
O3 C2 C4 111.67(15) . .
O3 C2 C1 107.80(16) . .
C4 C2 C1 114.61(16) . .
O3 C2 H2 111.2(14) . .
C4 C2 H2 106.2(14) . .
C1 C2 H2 105.1(13) . .
O4 C4 C2 109.11(15) . .
O4 C4 C5 106.62(15) . .
C2 C4 C5 112.07(16) . .
O4 C4 H4 109.3(13) . .
C2 C4 H4 110.1(13) . .
C5 C4 H4 109.6(13) . .
O6 C5 O5 125.36(18) . .
O6 C5 C4 117.90(18) . .
O5 C5 C4 116.74(17) . .
O8 Mg O7 93.44(9) . .
O8 Mg O5 163.77(8) . 2_546
O7 Mg O5 88.92(7) . 2_546
O8 Mg O3 99.90(8) . .
O7 Mg O3 87.59(7) . .
O5 Mg O3 96.25(7) 2_546 .
O8 Mg O1 92.28(8) . .
O7 Mg O1 163.08(8) . .
O5 Mg O1 90.03(7) 2_546 .
O3 Mg O1 75.74(6) . .
O8 Mg O4 88.63(8) . 2_546
O7 Mg O4 105.18(7) . 2_546
O5 Mg O4 75.27(6) 2_546 2_546
O3 Mg O4 164.29(7) . 2_546
O1 Mg O4 90.86(6) . 2_546
C1 O1 Mg 120.28(13) . .
C2 O3 Mg 118.87(12) . .
C2 O3 H31 112(2) . .
Mg O3 H31 129.0(19) . .
C4 O4 Mg 118.10(12) . 2_556
C4 O4 H41 112.6(17) . .
Mg O4 H41 126.1(17) 2_556 .
C5 O5 Mg 121.20(13) . 2_556
Mg O7 H71 130(3) . .
Mg O7 H72 122(2) . .
H71 O7 H72 107(3) . .
Mg O8 H81 126(3) . .
Mg O8 H82 115(2) . .
H81 O8 H82 113(3) . .
H91 O9 H92 104(4) . .

loop_
_geom_bond_atom_site_label_1
_geom_bond_atom_site_label_2
_geom_bond_distance
_geom_bond_site_symmetry_2
C1 O2 1.232(3) .
C1 O1 1.279(3) .
C1 C2 1.534(3) .
C2 O3 1.431(2) .
C2 C4 1.532(3) .
C2 H2 0.97(2) .
C4 O4 1.434(2) .
C4 C5 1.542(3) .
C4 H4 0.93(2) .
C5 O6 1.249(2) .
C5 O5 1.258(2) .
Mg O8 2.0063(19) .
Mg O7 2.0536(18) .
Mg O5 2.0624(16) 2_546
Mg O3 2.0631(16) .
Mg O1 2.0835(17) .
Mg O4 2.0944(16) 2_546
O3 H31 0.84(3) .
O4 Mg 2.0944(16) 2_556
O4 H41 0.83(3) .
O5 Mg 2.0624(16) 2_556
O7 H71 0.87(4) .
O7 H72 0.82(3) .
O8 H81 0.77(4) .
O8 H82 0.83(4) .
O9 H91 0.91(5) .
O9 H92 0.79(4) .

loop_
_geom_torsion_atom_site_label_1
_geom_torsion_atom_site_label_2
_geom_torsion_atom_site_label_3
_geom_torsion_atom_site_label_4
_geom_torsion
_geom_torsion_site_symmetry_1
_geom_torsion_site_symmetry_4
O2 C1 C2 O3 172.61(18) . .
O1 C1 C2 O3 -10.4(2) . .
O2 C1 C2 C4 47.6(3) . .
O1 C1 C2 C4 -135.43(18) . .
O3 C2 C4 O4 70.76(19) . .
C1 C2 C4 O4 -166.29(16) . .
O3 C2 C4 C5 -47.1(2) . .
C1 C2 C4 C5 75.9(2) . .
O4 C4 C5 O6 171.09(17) . .
C2 C4 C5 O6 -69.6(2) . .
O4 C4 C5 O5 -9.3(2) . .
C2 C4 C5 O5 110.1(2) . .
O2 C1 O1 Mg 179.34(16) . .
C2 C1 O1 Mg 2.6(2) . .
O8 Mg O1 C1 103.65(16) . .
O7 Mg O1 C1 -6.0(3) . .
O5 Mg O1 C1 -92.42(15) 2_546 .
O3 Mg O1 C1 4.02(15) . .
O4 Mg O1 C1 -167.69(15) 2_546 .
C4 C2 O3 Mg 140.89(13) . .
C1 C2 O3 Mg 14.14(19) . .
O8 Mg O3 C2 -100.35(15) . .
O7 Mg O3 C2 166.57(14) . .
O5 Mg O3 C2 77.93(14) 2_546 .
O1 Mg O3 C2 -10.51(13) . .
O4 Mg O3 C2 21.7(3) 2_546 .
C2 C4 O4 Mg -105.67(15) . 2_556
C5 C4 O4 Mg 15.56(18) . 2_556
O6 C5 O5 Mg 178.51(16) . 2_556
C4 C5 O5 Mg -1.1(2) . 2_556
